data_4088102
loop_
_publ_author_name
'Kelly, Rory P.'
'Bell, Toby D. M.'
'Cox, Rosalind P.'
'Daniels, Daisy P.'
'Deacon, Glen B.'
'Jaroschik, Florian'
'Junk, Peter C.'
'Le Goff, Xavier F.'
'Lemercier, Gilles'
'Martinez, Agathe'
'Wang, Jun'
'Werner, Daniel'

_publ_section_title
;
 Divalent Tetra- and Penta-phenylcyclopentadienyl Europium and Samarium
 Sandwich and Half-Sandwich Complexes: Synthesis, Characterization, and
 Remarkable Luminescence Properties
;
_journal_issue 23
_journal_name_full Organometallics
_journal_page_first 5624
_journal_paper_doi 10.1021/acs.organomet.5b00842
_journal_volume 34
_journal_year 2015
_chemical_formula_moiety 'C86 H82 Br2 O4 Sm2, 4(C4 H8 O)'
_chemical_formula_sum 'C110 H130 Br2 O10 Sm2'
_chemical_formula_weight 2072.66
_space_group_IT_number 14
_space_group_name_Hall '-P 2ybc'
_space_group_name_H-M_alt 'P 1 21/c 1'
_symmetry_cell_setting monoclinic
_symmetry_space_group_name_Hall '-P 2ybc'
_symmetry_space_group_name_H-M 'P 1 21/c 1'
_atom_sites_solution_hydrogens geom
_atom_sites_solution_primary direct
_atom_sites_solution_secondary difmap
_audit_creation_method SHELXL-97
_cell_angle_alpha 90.00
_cell_angle_beta 99.168(1)
_cell_angle_gamma 90.00
_cell_formula_units_Z 2
_cell_length_a 11.999(1)
_cell_length_b 17.993(1)
_cell_length_c 23.591(1)
_cell_measurement_reflns_used 1768
_cell_measurement_temperature 150.0(1)
_cell_measurement_theta_max 30.034
_cell_measurement_theta_min 0.998
_cell_volume 5028.2(5)
_computing_cell_refinement 'DENZO (Otwinowski & Minor, 1997) & COLLECT'
_computing_data_collection 'COLLECT (Hooft, R.W.W., 1998)'
_computing_data_reduction 'DENZO & COLLECT'
_computing_molecular_graphics 'PLATON (Spek, 2009)'
_computing_publication_material 'PLATON (Spek, 2009)'
_computing_structure_refinement 'SHELXL-97 (Sheldrick, 1997)'
_computing_structure_solution SHELXS-86(Sheldrick,1990)
_diffrn_ambient_temperature 150.0(1)
_diffrn_measured_fraction_theta_full 0.975
_diffrn_measured_fraction_theta_max 0.975
_diffrn_measurement_device_type KappaCCD
_diffrn_measurement_method 'phi and omega scans'
_diffrn_radiation_monochromator graphite
_diffrn_radiation_source 'fine-focus sealed tube'
_diffrn_radiation_type MoK\a
_diffrn_radiation_wavelength 0.71069
_diffrn_reflns_av_R_equivalents 0.0297
_diffrn_reflns_av_sigmaI/netI 0.0317
_diffrn_reflns_limit_h_max 14
_diffrn_reflns_limit_h_min -10
_diffrn_reflns_limit_k_max 20
_diffrn_reflns_limit_k_min -22
_diffrn_reflns_limit_l_max 24
_diffrn_reflns_limit_l_min -29
_diffrn_reflns_number 25739
_diffrn_reflns_theta_full 26.37
_diffrn_reflns_theta_max 26.37
_diffrn_reflns_theta_min 3.19
_exptl_absorpt_coefficient_mu 2.008
_exptl_absorpt_correction_T_max 0.8245
_exptl_absorpt_correction_T_min 0.6033
_exptl_absorpt_correction_type multi-scan
_exptl_absorpt_process_details 'DENZO/SCALEPACK (Otwinowski & Minor, 1996)'
_exptl_crystal_colour 'Dark Red'
_exptl_crystal_density_diffrn 1.369
_exptl_crystal_density_method 'not measured'
_exptl_crystal_description Block
_exptl_crystal_F_000 2128
_exptl_crystal_size_max 0.28
_exptl_crystal_size_mid 0.18
_exptl_crystal_size_min 0.10
_platon_squeeze_details
; 
 A highly disordered C4H8O molecule was accounted for using the
 Platon SQUEEZE function.
;
_refine_diff_density_max 0.638
_refine_diff_density_min -0.802
_refine_diff_density_rms 0.077
_refine_ls_extinction_method none
_refine_ls_goodness_of_fit_ref 1.031
_refine_ls_hydrogen_treatment constr
_refine_ls_matrix_type full
_refine_ls_number_parameters 514
_refine_ls_number_reflns 10020
_refine_ls_number_restraints 0
_refine_ls_restrained_S_all 1.031
_refine_ls_R_factor_all 0.0448
_refine_ls_R_factor_gt 0.0361
_refine_ls_shift/su_max 0.001
_refine_ls_shift/su_mean 0.000
_refine_ls_structure_factor_coef Fsqd
_refine_ls_weighting_details 'calc w=1/[\s^2^(Fo^2^)+(0.0299P)^2^+9.8016P] where P=(Fo^2^+2Fc^2^)/3'
_refine_ls_weighting_scheme calc
_refine_ls_wR_factor_gt 0.0842
_refine_ls_wR_factor_ref 0.0892
_reflns_number_gt 8506
_reflns_number_total 10020
_reflns_threshold_expression >2sigma(I)
_cod_data_source_file om5b00842_si_002.cif
_cod_data_source_block 3
_cod_depositor_comments
;
The following automatic conversions were performed:

data item '_symmetry_cell_setting' value 'Monoclinic' was changed to
'monoclinic' in accordance with the
/home/saulius/struct/COD-crude-data/automatic-downloads/DataCite-retrospective/ACS/depositions/lib/dictionaries/cif_core.dic
dictionary named 'cif_core.dic' version 2.4.2 last updated on
2011-04-26.

Automatic conversion script
Id: cif_fix_values 6909 2019-04-08 15:41:33Z antanas 
;
_cod_original_sg_symbol_H-M 'P21/c     '
_cod_database_code 4088102

loop_
_symmetry_equiv_pos_as_xyz
'x, y, z'
'-x, y+1/2, -z+1/2'
'-x, -y, -z'
'x, -y-1/2, z-1/2'

loop_
_atom_site_label
_atom_site_type_symbol
_atom_site_fract_x
_atom_site_fract_y
_atom_site_fract_z
_atom_site_U_iso_or_equiv
_atom_site_adp_type
_atom_site_occupancy
_atom_site_symmetry_multiplicity
_atom_site_calc_flag
_atom_site_refinement_flags
Sm1 Sm 0.632956(13) -0.030002(9) 0.079945(7) 0.02940(6) Uani 1 1 d .
Br1 Br 0.62143(3) 0.02576(2) -0.040911(15) 0.04260(10) Uani 1 1 d .
O1 O 0.7939(2) -0.10932(15) 0.05203(11) 0.0473(6) Uani 1 1 d .
O2 O 0.5680(2) -0.16436(14) 0.09651(10) 0.0422(6) Uani 1 1 d .
C1 C 0.6248(3) 0.08844(18) 0.16171(13) 0.0289(6) Uani 1 1 d .
C2 C 0.6491(3) 0.02313(16) 0.19556(12) 0.0250(6) Uani 1 1 d .
C3 C 0.7624(3) 0.00102(19) 0.19102(13) 0.0312(7) Uani 1 1 d .
C4 C 0.8078(3) 0.05373(18) 0.15560(14) 0.0311(7) Uani 1 1 d .
C5 C 0.7225(3) 0.10732(17) 0.13699(13) 0.0295(7) Uani 1 1 d .
C6 C 0.5249(3) 0.13702(17) 0.15942(13) 0.0295(6) Uani 1 1 d .
C7 C 0.4884(3) 0.15951(19) 0.21010(15) 0.0350(7) Uani 1 1 d .
H7 H 0.5239 0.1397 0.2458 0.042 Uiso 1 1 calc R
C8 C 0.4009(3) 0.2106(2) 0.20921(17) 0.0445(9) Uani 1 1 d .
H8 H 0.3777 0.2255 0.2441 0.053 Uiso 1 1 calc R
C9 C 0.3477(3) 0.2396(2) 0.15749(18) 0.0439(9) Uani 1 1 d .
H9 H 0.2887 0.2749 0.1569 0.053 Uiso 1 1 calc R
C10 C 0.3807(3) 0.2168(2) 0.10706(17) 0.0448(9) Uani 1 1 d .
H10 H 0.3440 0.2363 0.0715 0.054 Uiso 1 1 calc R
C11 C 0.4676(3) 0.1654(2) 0.10792(15) 0.0389(8) Uani 1 1 d .
H11 H 0.4882 0.1493 0.0727 0.047 Uiso 1 1 calc R
C12 C 0.5701(3) -0.01660(18) 0.22683(14) 0.0343(7) Uani 1 1 d .
C13 C 0.6067(4) -0.0469(2) 0.28100(17) 0.0537(11) Uani 1 1 d .
H13 H 0.6829 -0.0407 0.2988 0.064 Uiso 1 1 calc R
C14 C 0.5315(5) -0.0865(3) 0.3092(2) 0.0725(16) Uani 1 1 d .
H14 H 0.5578 -0.1085 0.3455 0.087 Uiso 1 1 calc R
C15 C 0.4204(5) -0.0938(2) 0.2854(2) 0.0715(16) Uani 1 1 d .
H15 H 0.3697 -0.1201 0.3052 0.086 Uiso 1 1 calc R
C16 C 0.3823(4) -0.0629(2) 0.2323(2) 0.0563(11) Uani 1 1 d .
H16 H 0.3053 -0.0682 0.2155 0.068 Uiso 1 1 calc R
C17 C 0.4557(3) -0.02441(19) 0.20365(15) 0.0387(8) Uani 1 1 d .
H17 H 0.4281 -0.0027 0.1674 0.046 Uiso 1 1 calc R
C18 C 0.8269(3) -0.0615(2) 0.22218(15) 0.0374(8) Uani 1 1 d .
C19 C 0.9242(4) -0.0454(3) 0.2602(2) 0.0776(17) Uani 1 1 d .
H19 H 0.9489 0.0047 0.2658 0.093 Uiso 1 1 calc R
C20 C 0.9865(5) -0.1029(3) 0.2905(3) 0.108(3) Uani 1 1 d .
H20 H 1.0538 -0.0916 0.3161 0.129 Uiso 1 1 calc R
C21 C 0.9511(4) -0.1750(3) 0.2837(2) 0.0718(15) Uani 1 1 d .
H21 H 0.9924 -0.2134 0.3052 0.086 Uiso 1 1 calc R
C22 C 0.8564(4) -0.1913(2) 0.24578(18) 0.0518(10) Uani 1 1 d .
H22 H 0.8325 -0.2415 0.2400 0.062 Uiso 1 1 calc R
C23 C 0.7947(3) -0.1347(2) 0.21575(15) 0.0409(8) Uani 1 1 d .
H23 H 0.7281 -0.1468 0.1899 0.049 Uiso 1 1 calc R
C24 C 0.9282(3) 0.05851(19) 0.14804(15) 0.0348(7) Uani 1 1 d .
C25 C 0.9860(3) 0.1251(2) 0.15909(15) 0.0394(8) Uani 1 1 d .
H25 H 0.9466 0.1678 0.1689 0.047 Uiso 1 1 calc R
C26 C 1.1004(3) 0.1305(2) 0.15616(16) 0.0445(9) Uani 1 1 d .
H26 H 1.1378 0.1768 0.1637 0.053 Uiso 1 1 calc R
C27 C 1.1602(3) 0.0696(2) 0.14241(18) 0.0496(10) Uani 1 1 d .
H27 H 1.2387 0.0732 0.1411 0.060 Uiso 1 1 calc R
C28 C 1.1044(3) 0.0040(3) 0.1308(2) 0.0576(11) Uani 1 1 d .
H28 H 1.1443 -0.0381 0.1203 0.069 Uiso 1 1 calc R
C29 C 0.9899(3) -0.0025(2) 0.1340(2) 0.0533(11) Uani 1 1 d .
H29 H 0.9533 -0.0491 0.1264 0.064 Uiso 1 1 calc R
C30 C 0.7384(3) 0.17519(18) 0.10377(13) 0.0307(7) Uani 1 1 d .
C31 C 0.7132(3) 0.2456(2) 0.12345(16) 0.0435(9) Uani 1 1 d .
H31 H 0.6834 0.2499 0.1583 0.052 Uiso 1 1 calc R
C32 C 0.7307(4) 0.3092(2) 0.0930(2) 0.0582(11) Uani 1 1 d .
H32 H 0.7138 0.3565 0.1074 0.070 Uiso 1 1 calc R
C33 C 0.7728(4) 0.3041(2) 0.0420(2) 0.0616(12) Uani 1 1 d .
H33 H 0.7841 0.3478 0.0210 0.074 Uiso 1 1 calc R
C34 C 0.7981(4) 0.2354(2) 0.02171(17) 0.0497(10) Uani 1 1 d .
H34 H 0.8272 0.2318 -0.0134 0.060 Uiso 1 1 calc R
C35 C 0.7815(3) 0.1716(2) 0.05207(14) 0.0364(7) Uani 1 1 d .
H35 H 0.7996 0.1246 0.0376 0.044 Uiso 1 1 calc R
C36 C 0.8543(4) -0.0857(4) 0.0067(2) 0.0779(17) Uani 1 1 d .
H36A H 0.8819 -0.0341 0.0134 0.093 Uiso 1 1 calc R
H36B H 0.8045 -0.0879 -0.0311 0.093 Uiso 1 1 calc R
C37 C 0.9527(4) -0.1392(4) 0.0082(2) 0.0803(18) Uani 1 1 d .
H37A H 0.9735 -0.1460 -0.0304 0.096 Uiso 1 1 calc R
H37B H 1.0197 -0.1218 0.0350 0.096 Uiso 1 1 calc R
C38 C 0.9053(4) -0.2096(3) 0.0294(2) 0.0795(17) Uani 1 1 d .
H38A H 0.9662 -0.2434 0.0469 0.095 Uiso 1 1 calc R
H38B H 0.8565 -0.2359 -0.0021 0.095 Uiso 1 1 calc R
C39 C 0.8374(4) -0.1806(2) 0.0738(2) 0.0570(11) Uani 1 1 d .
H39A H 0.7748 -0.2150 0.0780 0.068 Uiso 1 1 calc R
H39B H 0.8859 -0.1749 0.1116 0.068 Uiso 1 1 calc R
C40 C 0.4964(5) -0.1937(3) 0.1345(2) 0.0730(15) Uani 1 1 d .
H40A H 0.4293 -0.1616 0.1341 0.088 Uiso 1 1 calc R
H40B H 0.5378 -0.1959 0.1743 0.088 Uiso 1 1 calc R
C41 C 0.4617(5) -0.2691(3) 0.1139(3) 0.0815(16) Uani 1 1 d .
H41A H 0.3784 -0.2729 0.1053 0.098 Uiso 1 1 calc R
H41B H 0.4902 -0.3069 0.1431 0.098 Uiso 1 1 calc R
C42 C 0.5122(5) -0.2803(3) 0.0609(2) 0.0802(16) Uani 1 1 d .
H42A H 0.5826 -0.3097 0.0691 0.096 Uiso 1 1 calc R
H42B H 0.4587 -0.3059 0.0310 0.096 Uiso 1 1 calc R
C43 C 0.5353(4) -0.2043(3) 0.04299(18) 0.0587(11) Uani 1 1 d .
H43A H 0.5971 -0.2041 0.0198 0.070 Uiso 1 1 calc R
H43B H 0.4671 -0.1820 0.0202 0.070 Uiso 1 1 calc R
O3 O 0.8532(4) 0.2138(3) 0.38049(14) 0.0996(14) Uani 1 1 d .
C44 C 0.8405(5) 0.2767(3) 0.3463(3) 0.0840(16) Uani 1 1 d .
H44A H 0.9149 0.2997 0.3450 0.101 Uiso 1 1 calc R
H44B H 0.7923 0.3135 0.3621 0.101 Uiso 1 1 calc R
C45 C 0.7873(5) 0.2539(3) 0.2879(2) 0.0774(15) Uani 1 1 d .
H45A H 0.7040 0.2573 0.2833 0.093 Uiso 1 1 calc R
H45B H 0.8145 0.2846 0.2582 0.093 Uiso 1 1 calc R
C46 C 0.8247(5) 0.1761(4) 0.2853(2) 0.0849(17) Uani 1 1 d .
H46A H 0.9013 0.1732 0.2748 0.102 Uiso 1 1 calc R
H46B H 0.7718 0.1471 0.2572 0.102 Uiso 1 1 calc R
C47 C 0.8241(6) 0.1496(3) 0.3445(3) 0.096(2) Uani 1 1 d .
H47A H 0.7486 0.1306 0.3489 0.115 Uiso 1 1 calc R
H47B H 0.8803 0.1094 0.3544 0.115 Uiso 1 1 calc R
O4 O 0.2630(4) 0.1547(2) 0.3348(2) 0.1100(15) Uani 1 1 d .
C48 C 0.2964(6) 0.0866(3) 0.3151(3) 0.0897(18) Uani 1 1 d .
H48A H 0.3738 0.0742 0.3341 0.108 Uiso 1 1 calc R
H48B H 0.2960 0.0887 0.2731 0.108 Uiso 1 1 calc R
C49 C 0.2174(8) 0.0313(4) 0.3285(6) 0.181(6) Uani 1 1 d .
H49A H 0.1772 0.0088 0.2927 0.217 Uiso 1 1 calc R
H49B H 0.2579 -0.0086 0.3523 0.217 Uiso 1 1 calc R
C50 C 0.1392(7) 0.0665(5) 0.3589(5) 0.149(4) Uani 1 1 d .
H50A H 0.0608 0.0574 0.3397 0.179 Uiso 1 1 calc R
H50B H 0.1477 0.0478 0.3988 0.179 Uiso 1 1 calc R
C51 C 0.1651(8) 0.1411(4) 0.3581(6) 0.170(5) Uani 1 1 d .
H51A H 0.1751 0.1606 0.3978 0.204 Uiso 1 1 calc R
H51B H 0.1012 0.1680 0.3353 0.204 Uiso 1 1 calc R

loop_
_atom_site_aniso_label
_atom_site_aniso_U_11
_atom_site_aniso_U_22
_atom_site_aniso_U_33
_atom_site_aniso_U_23
_atom_site_aniso_U_13
_atom_site_aniso_U_12
Sm1 0.02548(9) 0.03497(10) 0.02786(9) -0.00252(7) 0.00458(6) 0.00085(7)
Br1 0.03127(19) 0.0604(2) 0.03597(18) 0.00300(16) 0.00477(14) 0.00143(16)
O1 0.0459(15) 0.0539(16) 0.0460(14) 0.0036(12) 0.0190(12) 0.0164(12)
O2 0.0463(15) 0.0447(14) 0.0368(13) -0.0021(11) 0.0100(11) -0.0071(12)
C1 0.0261(16) 0.0335(16) 0.0276(14) -0.0044(13) 0.0061(12) 0.0012(13)
C2 0.0260(15) 0.0269(15) 0.0216(13) -0.0007(11) 0.0025(11) 0.0017(12)
C3 0.0294(17) 0.0335(16) 0.0294(15) -0.0038(13) 0.0009(13) 0.0037(13)
C4 0.0253(16) 0.0322(16) 0.0359(16) -0.0052(13) 0.0050(13) -0.0003(13)
C5 0.0256(16) 0.0312(16) 0.0316(15) -0.0022(13) 0.0049(12) 0.0003(12)
C6 0.0253(16) 0.0309(16) 0.0334(16) -0.0023(13) 0.0079(12) -0.0012(13)
C7 0.0338(18) 0.0353(18) 0.0375(17) -0.0046(14) 0.0104(14) 0.0012(14)
C8 0.043(2) 0.041(2) 0.055(2) -0.0116(17) 0.0240(18) 0.0007(16)
C9 0.0290(18) 0.0346(19) 0.071(3) 0.0011(18) 0.0157(17) 0.0049(15)
C10 0.0340(19) 0.046(2) 0.053(2) 0.0057(17) 0.0022(16) 0.0097(16)
C11 0.0373(19) 0.043(2) 0.0369(18) -0.0010(15) 0.0066(15) 0.0069(15)
C12 0.0399(19) 0.0331(17) 0.0323(16) -0.0002(13) 0.0128(14) 0.0074(14)
C13 0.060(3) 0.066(3) 0.039(2) 0.0151(18) 0.0212(18) 0.027(2)
C14 0.100(4) 0.069(3) 0.062(3) 0.033(2) 0.054(3) 0.043(3)
C15 0.089(4) 0.048(2) 0.095(4) 0.020(2) 0.070(3) 0.014(2)
C16 0.066(3) 0.043(2) 0.070(3) -0.010(2) 0.041(2) -0.011(2)
C17 0.046(2) 0.0355(18) 0.0386(18) -0.0042(14) 0.0179(16) -0.0065(15)
C18 0.0333(18) 0.0379(18) 0.0403(18) 0.0009(15) 0.0040(14) 0.0087(15)
C19 0.073(3) 0.045(2) 0.096(4) 0.005(2) -0.043(3) 0.003(2)
C20 0.082(4) 0.063(3) 0.150(6) 0.024(4) -0.070(4) 0.004(3)
C21 0.053(3) 0.049(3) 0.108(4) 0.030(3) -0.003(3) 0.015(2)
C22 0.062(3) 0.036(2) 0.061(2) 0.0115(18) 0.022(2) 0.0028(18)
C23 0.041(2) 0.042(2) 0.0411(19) 0.0064(16) 0.0092(15) -0.0013(16)
C24 0.0253(16) 0.0382(18) 0.0409(18) -0.0060(15) 0.0051(14) 0.0009(14)
C25 0.0315(18) 0.042(2) 0.0454(19) -0.0094(16) 0.0075(15) -0.0019(15)
C26 0.0281(18) 0.054(2) 0.052(2) -0.0107(18) 0.0072(16) -0.0079(16)
C27 0.0233(18) 0.067(3) 0.059(2) -0.012(2) 0.0086(16) -0.0003(17)
C28 0.031(2) 0.054(2) 0.089(3) -0.018(2) 0.014(2) 0.0091(18)
C29 0.034(2) 0.040(2) 0.088(3) -0.018(2) 0.017(2) -0.0011(16)
C30 0.0244(15) 0.0350(17) 0.0331(16) -0.0001(13) 0.0060(12) 0.0005(13)
C31 0.052(2) 0.0370(19) 0.046(2) -0.0002(16) 0.0197(17) 0.0025(17)
C32 0.077(3) 0.036(2) 0.070(3) 0.0025(19) 0.035(2) 0.007(2)
C33 0.076(3) 0.043(2) 0.074(3) 0.021(2) 0.038(3) 0.005(2)
C34 0.053(2) 0.057(2) 0.044(2) 0.0086(18) 0.0223(18) 0.0073(19)
C35 0.0340(18) 0.0400(19) 0.0364(17) 0.0005(14) 0.0092(14) 0.0040(15)
C36 0.063(3) 0.119(5) 0.060(3) 0.031(3) 0.035(2) 0.045(3)
C37 0.063(3) 0.133(5) 0.049(3) 0.012(3) 0.024(2) 0.051(3)
C38 0.055(3) 0.101(4) 0.078(3) -0.033(3) -0.003(3) 0.033(3)
C39 0.042(2) 0.052(2) 0.078(3) -0.003(2) 0.012(2) 0.0138(19)
C40 0.093(4) 0.066(3) 0.068(3) 0.001(2) 0.035(3) -0.028(3)
C41 0.074(4) 0.052(3) 0.126(5) 0.001(3) 0.039(3) -0.011(3)
C42 0.078(4) 0.067(3) 0.092(4) -0.024(3) 0.003(3) -0.007(3)
C43 0.059(3) 0.067(3) 0.047(2) -0.013(2) 0.001(2) -0.001(2)
O3 0.129(4) 0.126(4) 0.0395(18) -0.008(2) -0.001(2) 0.016(3)
C44 0.078(4) 0.087(4) 0.085(4) -0.023(3) 0.006(3) -0.012(3)
C45 0.075(4) 0.090(4) 0.067(3) 0.003(3) 0.011(3) -0.000(3)
C46 0.082(4) 0.105(5) 0.063(3) -0.029(3) -0.003(3) 0.013(3)
C47 0.085(4) 0.075(4) 0.138(6) 0.024(4) 0.046(4) 0.028(3)
O4 0.101(3) 0.065(3) 0.166(5) -0.014(3) 0.028(3) -0.012(2)
C48 0.100(5) 0.068(4) 0.106(5) 0.001(3) 0.034(4) -0.006(3)
C49 0.175(9) 0.073(5) 0.344(15) -0.040(6) 0.191(11) -0.024(5)
C50 0.106(6) 0.126(7) 0.240(11) -0.066(7) 0.102(7) -0.040(5)
C51 0.116(7) 0.087(5) 0.334(15) -0.037(7) 0.114(9) -0.004(5)

loop_
_atom_type_symbol
_atom_type_description
_atom_type_scat_dispersion_real
_atom_type_scat_dispersion_imag
_atom_type_scat_source
C C 0.0033 0.0016 'International Tables Vol C Tables 4.2.6.8 and 6.1.1.4'
H H 0.0000 0.0000 'International Tables Vol C Tables 4.2.6.8 and 6.1.1.4'
Br Br -0.2901 2.4595 'International Tables Vol C Tables 4.2.6.8 and 6.1.1.4'
O O 0.0106 0.0060 'International Tables Vol C Tables 4.2.6.8 and 6.1.1.4'
Sm Sm -0.1638 3.4418 'International Tables Vol C Tables 4.2.6.8 and 6.1.1.4'

loop_
_geom_angle_atom_site_label_1
_geom_angle_atom_site_label_2
_geom_angle_atom_site_label_3
_geom_angle
_geom_angle_site_symmetry_3
O1 Sm1 O2 77.09(8) .
O1 Sm1 C2 119.30(8) .
O2 Sm1 C2 98.28(8) .
O1 Sm1 C3 91.28(9) .
O2 Sm1 C3 100.10(9) .
C2 Sm1 C3 28.97(9) .
O1 Sm1 C1 133.47(9) .
O2 Sm1 C1 123.06(8) .
C2 Sm1 C1 28.66(8) .
C3 Sm1 C1 47.13(9) .
O1 Sm1 C5 110.50(9) .
O2 Sm1 C5 144.51(8) .
C2 Sm1 C5 47.05(8) .
C3 Sm1 C5 46.73(9) .
C1 Sm1 C5 28.43(8) .
O1 Sm1 C4 87.00(9) .
O2 Sm1 C4 126.09(9) .
C2 Sm1 C4 47.08(9) .
C3 Sm1 C4 28.36(9) .
C1 Sm1 C4 46.64(9) .
C5 Sm1 C4 28.04(9) .
O1 Sm1 Br1 82.25(6) .
O2 Sm1 Br1 119.05(5) .
C2 Sm1 Br1 141.00(6) .
C3 Sm1 Br1 137.32(7) .
C1 Sm1 Br1 112.72(6) .
C5 Sm1 Br1 96.44(6) .
C4 Sm1 Br1 108.97(7) .
O1 Sm1 Br1 133.96(6) 3_655
O2 Sm1 Br1 75.98(6) 3_655
C2 Sm1 Br1 101.05(6) 3_655
C3 Sm1 Br1 129.76(7) 3_655
C1 Sm1 Br1 92.56(6) 3_655
C5 Sm1 Br1 113.18(6) 3_655
C4 Sm1 Br1 138.91(6) 3_655
Br1 Sm1 Br1 79.185(11) 3_655
Sm1 Br1 Sm1 100.815(11) 3_655
C39 O1 C36 109.2(3) .
C39 O1 Sm1 130.1(2) .
C36 O1 Sm1 120.7(2) .
C40 O2 C43 104.8(3) .
C40 O2 Sm1 131.4(3) .
C43 O2 Sm1 112.2(2) .
C2 C1 C5 108.5(3) .
C2 C1 C6 126.9(3) .
C5 C1 C6 123.9(3) .
C2 C1 Sm1 74.93(17) .
C5 C1 Sm1 77.64(17) .
C6 C1 Sm1 121.7(2) .
C1 C2 C3 107.3(3) .
C1 C2 C12 126.2(3) .
C3 C2 C12 126.4(3) .
C1 C2 Sm1 76.41(16) .
C3 C2 Sm1 76.00(17) .
C12 C2 Sm1 111.27(19) .
C4 C3 C2 108.2(3) .
C4 C3 C18 125.0(3) .
C2 C3 C18 126.5(3) .
C4 C3 Sm1 78.28(18) .
C2 C3 Sm1 75.03(16) .
C18 C3 Sm1 117.7(2) .
C5 C4 C3 107.9(3) .
C5 C4 C24 126.1(3) .
C3 C4 C24 125.2(3) .
C5 C4 Sm1 75.63(18) .
C3 C4 Sm1 73.36(18) .
C24 C4 Sm1 124.7(2) .
C4 C5 C1 108.0(3) .
C4 C5 C30 125.1(3) .
C1 C5 C30 126.5(3) .
C4 C5 Sm1 76.33(18) .
C1 C5 Sm1 73.93(17) .
C30 C5 Sm1 121.4(2) .
C11 C6 C7 117.5(3) .
C11 C6 C1 122.2(3) .
C7 C6 C1 120.2(3) .
C8 C7 C6 121.1(3) .
C8 C7 H7 119.5 .
C6 C7 H7 119.5 .
C9 C8 C7 120.1(3) .
C9 C8 H8 119.9 .
C7 C8 H8 119.9 .
C10 C9 C8 119.6(3) .
C10 C9 H9 120.2 .
C8 C9 H9 120.2 .
C9 C10 C11 120.2(4) .
C9 C10 H10 119.9 .
C11 C10 H10 119.9 .
C10 C11 C6 121.4(3) .
C10 C11 H11 119.3 .
C6 C11 H11 119.3 .
C13 C12 C17 117.6(3) .
C13 C12 C2 121.0(3) .
C17 C12 C2 121.4(3) .
C12 C13 C14 120.2(4) .
C12 C13 H13 119.9 .
C14 C13 H13 119.9 .
C15 C14 C13 120.9(4) .
C15 C14 H14 119.5 .
C13 C14 H14 119.5 .
C14 C15 C16 119.7(4) .
C14 C15 H15 120.2 .
C16 C15 H15 120.2 .
C15 C16 C17 120.2(5) .
C15 C16 H16 119.9 .
C17 C16 H16 119.9 .
C16 C17 C12 121.4(4) .
C16 C17 H17 119.3 .
C12 C17 H17 119.3 .
C23 C18 C19 117.7(3) .
C23 C18 C3 123.6(3) .
C19 C18 C3 118.7(3) .
C18 C19 C20 120.1(4) .
C18 C19 H19 120.0 .
C20 C19 H19 120.0 .
C21 C20 C19 120.6(5) .
C21 C20 H20 119.7 .
C19 C20 H20 119.7 .
C22 C21 C20 119.6(4) .
C22 C21 H21 120.2 .
C20 C21 H21 120.2 .
C21 C22 C23 119.9(4) .
C21 C22 H22 120.1 .
C23 C22 H22 120.1 .
C18 C23 C22 122.0(4) .
C18 C23 H23 119.0 .
C22 C23 H23 119.0 .
C25 C24 C29 117.1(3) .
C25 C24 C4 119.6(3) .
C29 C24 C4 123.2(3) .
C24 C25 C26 121.4(3) .
C24 C25 H25 119.3 .
C26 C25 H25 119.3 .
C27 C26 C25 120.8(4) .
C27 C26 H26 119.6 .
C25 C26 H26 119.6 .
C28 C27 C26 118.7(3) .
C28 C27 H27 120.7 .
C26 C27 H27 120.7 .
C27 C28 C29 121.2(4) .
C27 C28 H28 119.4 .
C29 C28 H28 119.4 .
C28 C29 C24 120.9(4) .
C28 C29 H29 119.5 .
C24 C29 H29 119.5 .
C31 C30 C35 117.4(3) .
C31 C30 C5 121.2(3) .
C35 C30 C5 121.4(3) .
C32 C31 C30 121.2(3) .
C32 C31 H31 119.4 .
C30 C31 H31 119.4 .
C33 C32 C31 120.3(4) .
C33 C32 H32 119.8 .
C31 C32 H32 119.8 .
C34 C33 C32 119.6(4) .
C34 C33 H33 120.2 .
C32 C33 H33 120.2 .
C33 C34 C35 120.5(3) .
C33 C34 H34 119.8 .
C35 C34 H34 119.8 .
C34 C35 C30 121.1(3) .
C34 C35 H35 119.4 .
C30 C35 H35 119.4 .
O1 C36 C37 105.9(4) .
O1 C36 H36A 110.5 .
C37 C36 H36A 110.5 .
O1 C36 H36B 110.5 .
C37 C36 H36B 110.5 .
H36A C36 H36B 108.7 .
C38 C37 C36 102.0(4) .
C38 C37 H37A 111.4 .
C36 C37 H37A 111.4 .
C38 C37 H37B 111.4 .
C36 C37 H37B 111.4 .
H37A C37 H37B 109.2 .
C37 C38 C39 102.3(4) .
C37 C38 H38A 111.3 .
C39 C38 H38A 111.3 .
C37 C38 H38B 111.3 .
C39 C38 H38B 111.3 .
H38A C38 H38B 109.2 .
O1 C39 C38 105.1(4) .
O1 C39 H39A 110.7 .
C38 C39 H39A 110.7 .
O1 C39 H39B 110.7 .
C38 C39 H39B 110.7 .
H39A C39 H39B 108.8 .
O2 C40 C41 107.2(4) .
O2 C40 H40A 110.3 .
C41 C40 H40A 110.3 .
O2 C40 H40B 110.3 .
C41 C40 H40B 110.3 .
H40A C40 H40B 108.5 .
C40 C41 C42 105.6(4) .
C40 C41 H41A 110.6 .
C42 C41 H41A 110.6 .
C40 C41 H41B 110.6 .
C42 C41 H41B 110.6 .
H41A C41 H41B 108.7 .
C43 C42 C41 103.7(4) .
C43 C42 H42A 111.0 .
C41 C42 H42A 111.0 .
C43 C42 H42B 111.0 .
C41 C42 H42B 111.0 .
H42A C42 H42B 109.0 .
O2 C43 C42 104.3(4) .
O2 C43 H43A 110.9 .
C42 C43 H43A 110.9 .
O2 C43 H43B 110.9 .
C42 C43 H43B 110.9 .
H43A C43 H43B 108.9 .
C44 O3 C47 108.5(4) .
O3 C44 C45 107.9(5) .
O3 C44 H44A 110.1 .
C45 C44 H44A 110.1 .
O3 C44 H44B 110.1 .
C45 C44 H44B 110.1 .
H44A C44 H44B 108.4 .
C46 C45 C44 102.4(5) .
C46 C45 H45A 111.3 .
C44 C45 H45A 111.3 .
C46 C45 H45B 111.3 .
C44 C45 H45B 111.3 .
H45A C45 H45B 109.2 .
C45 C46 C47 102.6(4) .
C45 C46 H46A 111.2 .
C47 C46 H46A 111.2 .
C45 C46 H46B 111.2 .
C47 C46 H46B 111.2 .
H46A C46 H46B 109.2 .
O3 C47 C46 105.1(5) .
O3 C47 H47A 110.7 .
C46 C47 H47A 110.7 .
O3 C47 H47B 110.7 .
C46 C47 H47B 110.7 .
H47A C47 H47B 108.8 .
C48 O4 C51 106.5(5) .
O4 C48 C49 107.4(5) .
O4 C48 H48A 110.2 .
C49 C48 H48A 110.2 .
O4 C48 H48B 110.2 .
C49 C48 H48B 110.2 .
H48A C48 H48B 108.5 .
C50 C49 C48 108.3(6) .
C50 C49 H49A 110.0 .
C48 C49 H49A 110.0 .
C50 C49 H49B 110.0 .
C48 C49 H49B 110.0 .
H49A C49 H49B 108.4 .
C51 C50 C49 105.1(7) .
C51 C50 H50A 110.7 .
C49 C50 H50A 110.7 .
C51 C50 H50B 110.7 .
C49 C50 H50B 110.7 .
H50A C50 H50B 108.8 .
C50 C51 O4 112.3(6) .
C50 C51 H51A 109.1 .
O4 C51 H51A 109.1 .
C50 C51 H51B 109.1 .
O4 C51 H51B 109.1 .
H51A C51 H51B 107.9 .

loop_
_geom_bond_atom_site_label_1
_geom_bond_atom_site_label_2
_geom_bond_distance
_geom_bond_site_symmetry_2
Sm1 O1 2.570(2) .
Sm1 O2 2.589(2) .
Sm1 C2 2.867(3) .
Sm1 C3 2.880(3) .
Sm1 C1 2.886(3) .
Sm1 C5 2.934(3) .
Sm1 C4 2.943(3) .
Sm1 Br1 3.0048(4) .
Sm1 Br1 3.0456(5) 3_655
Br1 Sm1 3.0456(5) 3_655
O1 C39 1.448(5) .
O1 C36 1.449(5) .
O2 C40 1.437(5) .
O2 C43 1.452(5) .
C1 C2 1.424(4) .
C1 C5 1.430(4) .
C1 C6 1.478(4) .
C2 C3 1.438(4) .
C2 C12 1.475(4) .
C3 C4 1.428(5) .
C3 C18 1.491(5) .
C4 C5 1.424(4) .
C4 C24 1.486(4) .
C5 C30 1.480(4) .
C6 C11 1.394(5) .
C6 C7 1.397(4) .
C7 C8 1.393(5) .
C7 H7 0.9500 .
C8 C9 1.386(5) .
C8 H8 0.9500 .
C9 C10 1.374(5) .
C9 H9 0.9500 .
C10 C11 1.392(5) .
C10 H10 0.9500 .
C11 H11 0.9500 .
C12 C13 1.395(5) .
C12 C17 1.402(5) .
C13 C14 1.399(6) .
C13 H13 0.9500 .
C14 C15 1.368(8) .
C14 H14 0.9500 .
C15 C16 1.378(7) .
C15 H15 0.9500 .
C16 C17 1.380(5) .
C16 H16 0.9500 .
C17 H17 0.9500 .
C18 C23 1.375(5) .
C18 C19 1.385(6) .
C19 C20 1.404(6) .
C19 H19 0.9500 .
C20 C21 1.366(7) .
C20 H20 0.9500 .
C21 C22 1.362(7) .
C21 H21 0.9500 .
C22 C23 1.386(5) .
C22 H22 0.9500 .
C23 H23 0.9500 .
C24 C25 1.388(5) .
C24 C29 1.393(5) .
C25 C26 1.388(5) .
C25 H25 0.9500 .
C26 C27 1.377(5) .
C26 H26 0.9500 .
C27 C28 1.364(6) .
C27 H27 0.9500 .
C28 C29 1.393(5) .
C28 H28 0.9500 .
C29 H29 0.9500 .
C30 C31 1.400(5) .
C30 C35 1.400(4) .
C31 C32 1.384(5) .
C31 H31 0.9500 .
C32 C33 1.381(6) .
C32 H32 0.9500 .
C33 C34 1.377(6) .
C33 H33 0.9500 .
C34 C35 1.384(5) .
C34 H34 0.9500 .
C35 H35 0.9500 .
C36 C37 1.520(6) .
C36 H36A 0.9900 .
C36 H36B 0.9900 .
C37 C38 1.506(8) .
C37 H37A 0.9900 .
C37 H37B 0.9900 .
C38 C39 1.520(6) .
C38 H38A 0.9900 .
C38 H38B 0.9900 .
C39 H39A 0.9900 .
C39 H39B 0.9900 .
C40 C41 1.480(7) .
C40 H40A 0.9900 .
C40 H40B 0.9900 .
C41 C42 1.486(7) .
C41 H41A 0.9900 .
C41 H41B 0.9900 .
C42 C43 1.470(7) .
C42 H42A 0.9900 .
C42 H42B 0.9900 .
C43 H43A 0.9900 .
C43 H43B 0.9900 .
O3 C44 1.383(7) .
O3 C47 1.443(8) .
C44 C45 1.480(7) .
C44 H44A 0.9900 .
C44 H44B 0.9900 .
C45 C46 1.473(8) .
C45 H45A 0.9900 .
C45 H45B 0.9900 .
C46 C47 1.478(8) .
C46 H46A 0.9900 .
C46 H46B 0.9900 .
C47 H47A 0.9900 .
C47 H47B 0.9900 .
O4 C48 1.391(7) .
O4 C51 1.396(8) .
C48 C49 1.445(8) .
C48 H48A 0.9900 .
C48 H48B 0.9900 .
C49 C50 1.416(9) .
C49 H49A 0.9900 .
C49 H49B 0.9900 .
C50 C51 1.379(10) .
C50 H50A 0.9900 .
C50 H50B 0.9900 .
C51 H51A 0.9900 .
C51 H51B 0.9900 .

loop_
_platon_squeeze_void_nr
_platon_squeeze_void_average_x
_platon_squeeze_void_average_y
_platon_squeeze_void_average_z
_platon_squeeze_void_volume
_platon_squeeze_void_count_electrons
_platon_squeeze_void_content
1 -0.021 0.000 0.500 420 59 ' '
2 0.012 0.500 0.000 420 59 ' '
